data_7156532
loop_
_publ_author_name
'Chen, Zhengwang'
'Liang, Pei'
'Liu, Botao'
'Luo, Haiqing'
'Zheng, Jing'
'Wen, Xiaowei'
'Liu, Tanggao'
'Ye, Min'

_publ_section_title
;
 A facile tandem decyanation/cyanation reaction of \a-iminonitriles toward
 cyano-substituted amides.
;
_journal_issue 44
_journal_name_full 'Organic &amp; biomolecular chemistry'
_journal_page_first 8481
_journal_page_last 8485
_journal_paper_doi 10.1039/c8ob02186d
_journal_volume 16
_journal_year 2018
_chemical_formula_moiety 'C13 H9 N3 O'
_chemical_formula_sum 'C13 H9 N3 O'
_chemical_formula_weight 223.23
_space_group_crystal_system monoclinic
_space_group_IT_number 13
_space_group_name_Hall '-P 2yc'
_space_group_name_H-M_alt 'P 1 2/c 1'
_symmetry_space_group_name_Hall '-P 2yc'
_symmetry_space_group_name_H-M 'P 1 2/c 1'
_atom_sites_solution_hydrogens geom
_audit_block_doi 10.5517/ccdc.csd.cc1zx7gl
_audit_creation_date 2018-05-17
_audit_creation_method
;
Olex2 1.2
(compiled 2018.04.26 svn.r3504 for OlexSys, GUI svn.r5492)
;
_audit_update_record
;
2018-05-19 deposited with the CCDC.
2018-10-24 downloaded from the CCDC.
;
_cell_angle_alpha 90
_cell_angle_beta 98.86
_cell_angle_gamma 90
_cell_formula_units_Z 4
_cell_length_a 13.042
_cell_length_b 5.681
_cell_length_c 14.602
_cell_measurement_reflns_used 1876
_cell_measurement_temperature 293(2)
_cell_measurement_theta_max 64.4910
_cell_measurement_theta_min 3.3910
_cell_volume 1068.976
_computing_molecular_graphics 'Olex2 (Dolomanov et al., 2009)'
_computing_publication_material 'Olex2 (Dolomanov et al., 2009)'
_computing_structure_refinement 'XL (Sheldrick, 2008)'
_diffrn_ambient_temperature 293(2)
_diffrn_measured_fraction_theta_full 0.961
_diffrn_measured_fraction_theta_max 0.961
_diffrn_measurement_device_type 'multiwire proportional'
_diffrn_measurement_method 'phi and omega scans'
_diffrn_radiation_monochromator graphite
_diffrn_radiation_type MoK\a
_diffrn_radiation_wavelength 0.71073
_diffrn_reflns_av_R_equivalents 0.0887
_diffrn_reflns_av_unetI/netI 0.0514
_diffrn_reflns_Laue_measured_fraction_full 0.961
_diffrn_reflns_Laue_measured_fraction_max 0.961
_diffrn_reflns_limit_h_max 15
_diffrn_reflns_limit_h_min -13
_diffrn_reflns_limit_k_max 6
_diffrn_reflns_limit_k_min -6
_diffrn_reflns_limit_l_max 17
_diffrn_reflns_limit_l_min -15
_diffrn_reflns_number 11018
_diffrn_reflns_point_group_measured_fraction_full 0.961
_diffrn_reflns_point_group_measured_fraction_max 0.961
_diffrn_reflns_theta_full 24.812
_diffrn_reflns_theta_max 24.812
_diffrn_reflns_theta_min 1.580
_exptl_absorpt_coefficient_mu 0.092
_exptl_absorpt_correction_type none
_exptl_crystal_density_diffrn 1.387
_exptl_crystal_density_method 'not measured'
_exptl_crystal_description block
_exptl_crystal_F_000 464
_refine_diff_density_max 1.186
_refine_diff_density_min -0.355
_refine_diff_density_rms 0.135
_refine_ls_extinction_method none
_refine_ls_goodness_of_fit_ref 1.102
_refine_ls_hydrogen_treatment constr
_refine_ls_matrix_type full
_refine_ls_number_parameters 154
_refine_ls_number_reflns 1780
_refine_ls_number_restraints 0
_refine_ls_restrained_S_all 1.102
_refine_ls_R_factor_all 0.1469
_refine_ls_R_factor_gt 0.1114
_refine_ls_shift/su_max 0.000
_refine_ls_shift/su_mean 0.000
_refine_ls_structure_factor_coef Fsqd
_refine_ls_weighting_details 'w=1/[\s^2^(Fo^2^)+(0.2000P)^2^] where P=(Fo^2^+2Fc^2^)/3'
_refine_ls_weighting_scheme calc
_refine_ls_wR_factor_gt 0.2549
_refine_ls_wR_factor_ref 0.2965
_reflns_Friedel_coverage 0.000
_reflns_number_gt 1187
_reflns_number_total 1780
_reflns_threshold_expression 'I > 2\s(I)'
_cod_data_source_file c8ob02186d2.cif
_cod_data_source_block bb
_cod_depositor_comments 'Adding full bibliography for 7156532.cif.'
_cod_original_cell_volume 1069.0
_cod_database_code 7156532
_shelx_shelxl_version_number 2014/7
_shelx_space_group_comment
;
The symmetry employed for this shelxl refinement is uniquely defined
by the following loop, which should always be used as a source of
symmetry information in preference to the above space-group names.
They are only intended as comments.
;
_olex2_refinement_description
;
1. Fixed Uiso
 At 1.2 times of:
  All C(H) groups, All N(H) groups
2.a Aromatic/amide H refined with riding coordinates:
 C1(H1), C2(H2), C3(H3), C5(H5), C6(H6), C9(H9), C10(H10), C12(H12), N2(H2A)
;
_olex2_submission_special_instructions 'No special instructions were received'

loop_
_space_group_symop_operation_xyz
'x, y, z'
'-x, y, -z+1/2'
'-x, -y, -z'
'x, -y, z-1/2'

loop_
_atom_site_label
_atom_site_type_symbol
_atom_site_fract_x
_atom_site_fract_y
_atom_site_fract_z
_atom_site_U_iso_or_equiv
_atom_site_adp_type
_atom_site_occupancy
_atom_site_site_symmetry_order
_atom_site_calc_flag
_atom_site_refinement_flags_posn
C1 C 1.3544(3) 0.1707(9) 0.2702(3) 0.0375(11) Uani 1 1 d .
H1 H 1.4204 0.1259 0.2982 0.045 Uiso 1 1 calc R
C2 C 1.2717(4) 0.0177(8) 0.2706(3) 0.0368(11) Uani 1 1 d .
H2 H 1.2821 -0.1265 0.3008 0.044 Uiso 1 1 calc R
C3 C 1.1740(3) 0.0785(7) 0.2265(3) 0.0341(11) Uani 1 1 d .
H3 H 1.1191 -0.0265 0.2253 0.041 Uiso 1 1 calc R
C4 C 1.1581(3) 0.2945(8) 0.1844(3) 0.0310(11) Uani 1 1 d .
C5 C 1.2410(4) 0.4513(8) 0.1863(3) 0.0355(11) Uani 1 1 d .
H5 H 1.2296 0.5987 0.1589 0.043 Uiso 1 1 calc R
C6 C 1.3398(3) 0.3901(8) 0.2282(3) 0.0384(12) Uani 1 1 d .
H6 H 1.3951 0.4934 0.2284 0.046 Uiso 1 1 calc R
C7 C 1.0541(3) 0.3847(8) 0.1386(3) 0.0316(10) Uani 1 1 d .
C8 C 0.8821(3) 0.2417(7) 0.0636(3) 0.0259(10) Uani 1 1 d .
C9 C 0.8240(3) 0.4392(7) 0.0771(3) 0.0328(10) Uani 1 1 d .
H9 H 0.8545 0.5692 0.1091 0.039 Uiso 1 1 calc R
C10 C 0.7204(3) 0.4376(7) 0.0420(3) 0.0330(11) Uani 1 1 d .
H10 H 0.6788 0.5655 0.0515 0.040 Uiso 1 1 calc R
C11 C 0.6778(3) 0.2422(6) -0.0081(3) 0.0250(10) Uani 1 1 d .
C12 C 0.7426(3) 0.0541(7) -0.0185(3) 0.0332(11) Uani 1 1 d .
H12 H 0.7141 -0.0762 -0.0516 0.040 Uiso 1 1 calc R
C13 C 0.5709(3) 0.2362(7) -0.0486(3) 0.0308(11) Uani 1 1 d .
N1 N 0.8423(3) 0.0489(6) 0.0160(2) 0.0356(10) Uani 1 1 d .
N2 N 0.9865(3) 0.2194(7) 0.1011(2) 0.0341(10) Uani 1 1 d .
H2A H 1.0113 0.0794 0.1002 0.041 Uiso 1 1 calc R
N3 N 0.4851(3) 0.2374(6) -0.0829(3) 0.0424(11) Uani 1 1 d .
O1 O 1.0327(2) 0.5923(6) 0.1360(2) 0.0477(10) Uani 1 1 d .

loop_
_atom_site_aniso_label
_atom_site_aniso_U_11
_atom_site_aniso_U_22
_atom_site_aniso_U_33
_atom_site_aniso_U_23
_atom_site_aniso_U_13
_atom_site_aniso_U_12
C1 0.030(2) 0.051(3) 0.032(2) 0.0040(19) 0.0039(18) 0.004(2)
C2 0.047(3) 0.034(2) 0.027(2) -0.0012(17) 0.000(2) 0.008(2)
C3 0.037(2) 0.037(2) 0.027(2) -0.0087(17) 0.0001(19) -0.0043(19)
C4 0.023(2) 0.047(3) 0.022(2) -0.0046(17) 0.0009(17) 0.0029(19)
C5 0.046(3) 0.036(2) 0.025(2) 0.0016(18) 0.0057(19) 0.000(2)
C6 0.034(3) 0.044(3) 0.038(3) -0.004(2) 0.009(2) -0.006(2)
C7 0.035(2) 0.034(2) 0.026(2) -0.0008(17) 0.0076(18) 0.0036(19)
C8 0.025(2) 0.026(2) 0.026(2) 0.0002(15) 0.0006(17) 0.0037(16)
C9 0.037(2) 0.030(2) 0.030(2) -0.0040(17) -0.0004(18) -0.0016(18)
C10 0.042(3) 0.027(2) 0.031(2) 0.0010(17) 0.008(2) 0.0011(18)
C11 0.029(2) 0.024(2) 0.021(2) 0.0000(14) 0.0012(16) -0.0014(15)
C12 0.037(2) 0.031(2) 0.028(2) -0.0022(17) -0.0050(19) 0.0014(19)
C13 0.031(3) 0.030(2) 0.031(2) -0.0025(17) 0.0040(19) 0.0045(17)
N1 0.043(2) 0.032(2) 0.0304(19) -0.0035(15) 0.0013(16) 0.0065(16)
N2 0.024(2) 0.040(2) 0.036(2) -0.0083(15) -0.0030(16) 0.0044(15)
N3 0.029(2) 0.043(2) 0.052(3) -0.0111(18) -0.0053(19) 0.0035(16)
O1 0.040(2) 0.037(2) 0.062(2) 0.0048(15) -0.0026(16) 0.0000(15)

loop_
_atom_type_symbol
_atom_type_description
_atom_type_scat_dispersion_real
_atom_type_scat_dispersion_imag
_atom_type_scat_source
C C 0.0033 0.0016 'International Tables Vol C Tables 4.2.6.8 and 6.1.1.4'
H H 0.0000 0.0000 'International Tables Vol C Tables 4.2.6.8 and 6.1.1.4'
N N 0.0061 0.0033 'International Tables Vol C Tables 4.2.6.8 and 6.1.1.4'
O O 0.0106 0.0060 'International Tables Vol C Tables 4.2.6.8 and 6.1.1.4'

loop_
_geom_angle_atom_site_label_1
_geom_angle_atom_site_label_2
_geom_angle_atom_site_label_3
_geom_angle
C2 C1 H1 119.7
C2 C1 C6 120.7(4)
C6 C1 H1 119.7
C1 C2 H2 119.9
C3 C2 C1 120.3(4)
C3 C2 H2 119.9
C2 C3 H3 120.1
C4 C3 C2 119.8(4)
C4 C3 H3 120.1
C3 C4 C5 119.8(4)
C3 C4 C7 124.5(4)
C5 C4 C7 115.6(4)
C4 C5 H5 119.6
C6 C5 C4 120.9(4)
C6 C5 H5 119.6
C1 C6 H6 120.8
C5 C6 C1 118.5(4)
C5 C6 H6 120.8
N2 C7 C4 115.6(4)
O1 C7 C4 122.2(4)
O1 C7 N2 122.2(4)
C9 C8 N2 122.7(4)
N1 C8 C9 123.6(4)
N1 C8 N2 113.7(3)
C8 C9 H9 121.0
C10 C9 C8 118.1(4)
C10 C9 H9 121.0
C9 C10 H10 120.3
C9 C10 C11 119.4(4)
C11 C10 H10 120.3
C10 C11 C13 121.3(4)
C12 C11 C10 118.1(4)
C12 C11 C13 120.6(3)
C11 C12 H12 118.1
N1 C12 C11 123.9(4)
N1 C12 H12 118.1
N3 C13 C11 177.9(5)
C12 N1 C8 117.0(4)
C7 N2 C8 129.5(4)
C7 N2 H2A 115.2
C8 N2 H2A 115.2

loop_
_geom_bond_atom_site_label_1
_geom_bond_atom_site_label_2
_geom_bond_distance
C1 H1 0.9300
C1 C2 1.386(7)
C1 C6 1.389(7)
C2 H2 0.9300
C2 C3 1.380(6)
C3 H3 0.9300
C3 C4 1.374(6)
C4 C5 1.398(6)
C4 C7 1.506(6)
C5 H5 0.9300
C5 C6 1.383(6)
C6 H6 0.9300
C7 N2 1.346(6)
C7 O1 1.211(5)
C8 C9 1.384(6)
C8 N1 1.357(5)
C8 N2 1.393(5)
C9 H9 0.9300
C9 C10 1.369(6)
C10 H10 0.9300
C10 C11 1.397(5)
C11 C12 1.384(6)
C11 C13 1.429(6)
C12 H12 0.9300
C12 N1 1.321(6)
C13 N3 1.154(6)
N2 H2A 0.8600

loop_
_geom_torsion_atom_site_label_1
_geom_torsion_atom_site_label_2
_geom_torsion_atom_site_label_3
_geom_torsion_atom_site_label_4
_geom_torsion
C1 C2 C3 C4 -2.0(6)
C2 C1 C6 C5 -0.6(6)
C2 C3 C4 C5 0.2(6)
C2 C3 C4 C7 -176.7(4)
C3 C4 C5 C6 1.5(6)
C3 C4 C7 N2 -30.4(6)
C3 C4 C7 O1 149.4(5)
C4 C5 C6 C1 -1.2(6)
C4 C7 N2 C8 172.1(4)
C5 C4 C7 N2 152.6(4)
C5 C4 C7 O1 -27.6(6)
C6 C1 C2 C3 2.2(7)
C7 C4 C5 C6 178.6(4)
C8 C9 C10 C11 -1.9(6)
C9 C8 N1 C12 -0.1(6)
C9 C8 N2 C7 -14.3(7)
C9 C10 C11 C12 1.4(6)
C9 C10 C11 C13 -177.9(4)
C10 C11 C12 N1 -0.2(6)
C11 C12 N1 C8 -0.4(6)
C13 C11 C12 N1 179.1(4)
N1 C8 C9 C10 1.3(6)
N1 C8 N2 C7 168.1(4)
N2 C8 C9 C10 -176.0(4)
N2 C8 N1 C12 177.4(4)
O1 C7 N2 C8 -7.7(7)
